data_7046360
loop_
_publ_author_name
'Lemmerz, L. E.'
'Spaniol, T. P.'
'Okuda, J.'

_publ_section_title
;
 1,4-Dihydropyridyl complexes of magnesium: synthesis by pyridine
 insertion into the magnesium-silicon bond of triphenylsilyls and
 catalytic pyridine hydrofunctionalization.
;
_journal_issue 36
_journal_name_full 'Dalton transactions (Cambridge, England : 2003)'
_journal_page_first 12553
_journal_page_last 12561
_journal_paper_doi 10.1039/c8dt01466c
_journal_volume 47
_journal_year 2018
_chemical_formula_moiety 'C34 H45 Mg N5 Si, C7 H8'
_chemical_formula_sum 'C41 H53 Mg N5 Si'
_chemical_formula_weight 668.28
_chemical_properties_physical Air-sensitive,Moisture-sensitive,Oxygen-sensitive
_space_group_crystal_system triclinic
_space_group_IT_number 2
_space_group_name_Hall '-P 1'
_space_group_name_H-M_alt 'P -1'
_symmetry_space_group_name_Hall '-P 1'
_symmetry_space_group_name_H-M 'P -1'
_atom_sites_solution_hydrogens mixed
_audit_creation_method SHELXL-2013
_audit_update_record
;
2018-04-06 deposited with the CCDC.
2018-05-15 downloaded from the CCDC.
;
_cell_angle_alpha 67.9347(19)
_cell_angle_beta 81.964(2)
_cell_angle_gamma 78.815(2)
_cell_formula_units_Z 2
_cell_length_a 7.5892(8)
_cell_length_b 14.8942(17)
_cell_length_c 18.236(2)
_cell_measurement_reflns_used 2849
_cell_measurement_temperature 100(2)
_cell_measurement_theta_max 23.19
_cell_measurement_theta_min 2.23
_cell_volume 1869.0(4)
_computing_cell_refinement 'Bruker SMART (2001)'
_computing_data_collection 'Bruker SMART (2001)'
_computing_data_reduction 'Bruker SAINT+ (1999)'
_computing_molecular_graphics Diamond
_computing_structure_refinement 'SHELXL-2013 (Sheldrick, 2013)'
_computing_structure_solution 'SIR-92 (Altomare 1992)'
_diffrn_ambient_temperature 100(2)
_diffrn_measured_fraction_theta_full 1.000
_diffrn_measured_fraction_theta_max 0.998
_diffrn_measurement_device_type 'Bruker APEX-I CCD'
_diffrn_measurement_method '\w scans'
_diffrn_radiation_monochromator 'multilayer optics'
_diffrn_radiation_source microsource
_diffrn_radiation_type MoK\a
_diffrn_radiation_wavelength 0.71073
_diffrn_reflns_av_R_equivalents 0.0458
_diffrn_reflns_av_unetI/netI 0.0533
_diffrn_reflns_Laue_measured_fraction_full 1.000
_diffrn_reflns_Laue_measured_fraction_max 0.998
_diffrn_reflns_limit_h_max 9
_diffrn_reflns_limit_h_min -9
_diffrn_reflns_limit_k_max 18
_diffrn_reflns_limit_k_min -18
_diffrn_reflns_limit_l_max 22
_diffrn_reflns_limit_l_min -22
_diffrn_reflns_number 23152
_diffrn_reflns_point_group_measured_fraction_full 1.000
_diffrn_reflns_point_group_measured_fraction_max 0.998
_diffrn_reflns_theta_full 25.242
_diffrn_reflns_theta_max 26.619
_diffrn_reflns_theta_min 1.493
_exptl_absorpt_coefficient_mu 0.115
_exptl_absorpt_correction_T_max 0.7454
_exptl_absorpt_correction_T_min 0.6485
_exptl_absorpt_correction_type multi-scan
_exptl_absorpt_process_details 'sadabs Bruker'
_exptl_crystal_colour yellow
_exptl_crystal_density_diffrn 1.188
_exptl_crystal_description block
_exptl_crystal_F_000 720
_exptl_crystal_size_max 0.160
_exptl_crystal_size_mid 0.120
_exptl_crystal_size_min 0.090
_refine_diff_density_max 0.790
_refine_diff_density_min -0.478
_refine_diff_density_rms 0.057
_refine_ls_extinction_method none
_refine_ls_goodness_of_fit_ref 1.038
_refine_ls_hydrogen_treatment mixed
_refine_ls_matrix_type full
_refine_ls_number_parameters 486
_refine_ls_number_reflns 7835
_refine_ls_number_restraints 0
_refine_ls_restrained_S_all 1.038
_refine_ls_R_factor_all 0.0795
_refine_ls_R_factor_gt 0.0567
_refine_ls_shift/su_max 0.000
_refine_ls_shift/su_mean 0.000
_refine_ls_structure_factor_coef Fsqd
_refine_ls_weighting_details 'w=1/[\s^2^(Fo^2^)+(0.0598P)^2^+1.2470P] where P=(Fo^2^+2Fc^2^)/3'
_refine_ls_weighting_scheme calc
_refine_ls_wR_factor_gt 0.1341
_refine_ls_wR_factor_ref 0.1487
_reflns_Friedel_coverage 0.000
_reflns_number_gt 5784
_reflns_number_total 7835
_reflns_threshold_expression 'I > 2\s(I)'
_cod_data_source_file c8dt01466c2.cif
_cod_data_source_block 5
_cod_depositor_comments 'Adding full bibliography for 7046358--7046360.cif.'
_cod_database_code 7046360
_shelx_space_group_comment
;
The symmetry employed for this shelxl refinement is uniquely defined
by the following loop, which should always be used as a source of
symmetry information in preference to the above space-group names.
They are only intended as comments.
;
_shelx_estimated_absorpt_t_min 0.982
_shelx_estimated_absorpt_t_max 0.990
_shelxl_version_number 2013-4

loop_
_space_group_symop_operation_xyz
'x, y, z'
'-x, -y, -z'

loop_
_atom_site_label
_atom_site_type_symbol
_atom_site_fract_x
_atom_site_fract_y
_atom_site_fract_z
_atom_site_U_iso_or_equiv
_atom_site_adp_type
_atom_site_occupancy
_atom_site_site_symmetry_order
_atom_site_calc_flag
_atom_site_refinement_flags_posn
_atom_site_refinement_flags_adp
_atom_site_refinement_flags_occupancy
_atom_site_disorder_assembly
_atom_site_disorder_group
Si1 Si 0.78545(8) 0.39632(4) 0.23229(3) 0.02075(15) Uani 1 1 d . . . . .
Mg1 Mg 0.56764(10) 0.15868(6) 0.58998(4) 0.02281(19) Uani 1 1 d . . . . .
N1 N 0.7166(3) 0.13428(16) 0.67925(12) 0.0321(5) Uani 1 1 d . . . . .
N2 N 0.6206(3) -0.00872(14) 0.63956(11) 0.0277(4) Uani 1 1 d . . . . .
N3 N 0.2914(2) 0.13299(15) 0.63287(11) 0.0260(4) Uani 1 1 d . . . . .
N4 N 0.4604(3) 0.29591(16) 0.62113(13) 0.0364(5) Uani 1 1 d . . . . .
N5 N 0.6095(3) 0.20629(14) 0.47044(11) 0.0257(4) Uani 1 1 d . . . . .
C1 C 0.7762(3) 0.0361(2) 0.72903(15) 0.0387(6) Uani 1 1 d . . . . .
H1A H 0.6920 0.0164 0.7769 0.046 Uiso 1 1 calc R U . . .
H1B H 0.8970 0.0310 0.7462 0.046 Uiso 1 1 calc R U . . .
C2 C 0.7839(3) -0.03035(19) 0.68307(16) 0.0361(6) Uani 1 1 d . . . . .
H2A H 0.8911 -0.0228 0.6448 0.043 Uiso 1 1 calc R U . . .
H2B H 0.7973 -0.0993 0.7202 0.043 Uiso 1 1 calc R U . . .
C3 C 0.4604(3) -0.03544(18) 0.69539(15) 0.0321(6) Uani 1 1 d . . . . .
H3A H 0.4571 -0.1063 0.7107 0.039 Uiso 0.644(4) 1 calc R U P A 1
H3B H 0.4699 -0.0227 0.7441 0.039 Uiso 0.644(4) 1 calc R U P A 1
H3C H 0.5017 -0.0814 0.7475 0.039 Uiso 0.356(4) 1 calc R U P A 2
H3D H 0.3915 -0.0702 0.6752 0.039 Uiso 0.356(4) 1 calc R U P A 2
C4A C 0.2952(5) 0.0204(3) 0.6596(2) 0.0266(9) Uani 0.644(4) 1 d . . P A 1
H4A H 0.1914 0.0014 0.6984 0.032 Uiso 0.644(4) 1 calc R U P A 1
H4B H 0.2821 0.0040 0.6131 0.032 Uiso 0.644(4) 1 calc R U P A 1
C5A C 0.2678(5) 0.1599(3) 0.7022(2) 0.0284(10) Uani 0.644(4) 1 d . . P A 1
H5A H 0.3548 0.1161 0.7411 0.034 Uiso 0.644(4) 1 calc R U P A 1
H5B H 0.1446 0.1528 0.7276 0.034 Uiso 0.644(4) 1 calc R U P A 1
C4B C 0.3249(9) 0.0594(5) 0.7082(4) 0.0279(17) Uani 0.356(4) 1 d . . P A 2
H4C H 0.2101 0.0390 0.7368 0.033 Uiso 0.356(4) 1 calc R U P A 2
H4D H 0.3815 0.0854 0.7403 0.033 Uiso 0.356(4) 1 calc R U P A 2
C5B C 0.1922(8) 0.2311(5) 0.6480(4) 0.0255(16) Uani 0.356(4) 1 d . . P A 2
H5C H 0.1481 0.2800 0.5974 0.031 Uiso 0.356(4) 1 calc R U P A 2
H5D H 0.0862 0.2154 0.6861 0.031 Uiso 0.356(4) 1 calc R U P A 2
C6 C 0.2993(4) 0.2714(2) 0.67649(16) 0.0386(6) Uani 1 1 d . . . . .
H6A H 0.1917 0.3153 0.6511 0.046 Uiso 0.644(4) 1 calc R U P A 1
H6B H 0.3111 0.2845 0.7248 0.046 Uiso 0.644(4) 1 calc R U P A 1
H6C H 0.3375 0.2247 0.7289 0.046 Uiso 0.356(4) 1 calc R U P A 2
H6D H 0.2309 0.3316 0.6837 0.046 Uiso 0.356(4) 1 calc R U P A 2
C7 C 0.6115(4) 0.3012(2) 0.6623(2) 0.0509(8) Uani 1 1 d . . . . .
H7A H 0.5682 0.3461 0.6919 0.061 Uiso 1 1 calc R U . . .
H7B H 0.7078 0.3290 0.6223 0.061 Uiso 1 1 calc R U . . .
C8 C 0.6882(4) 0.2029(2) 0.71888(19) 0.0481(8) Uani 1 1 d . . . . .
H8A H 0.8036 0.2067 0.7361 0.058 Uiso 1 1 calc R U . . .
H8B H 0.6036 0.1816 0.7664 0.058 Uiso 1 1 calc R U . . .
C9 C 0.6525(4) -0.06532(18) 0.58661(16) 0.0358(6) Uani 1 1 d . . . . .
H9A H 0.7510 -0.0430 0.5468 0.054 Uiso 1 1 calc R U . . .
H9B H 0.5429 -0.0555 0.5601 0.054 Uiso 1 1 calc R U . . .
H9C H 0.6849 -0.1351 0.6178 0.054 Uiso 1 1 calc R U . . .
C10A C 0.1451(5) 0.1788(4) 0.5800(2) 0.0298(9) Uani 0.644(4) 1 d . . P A 1
H10A H 0.0303 0.1628 0.6097 0.045 Uiso 0.644(4) 1 calc R U P A 1
H10B H 0.1657 0.1543 0.5362 0.045 Uiso 0.644(4) 1 calc R U P A 1
H10C H 0.1413 0.2501 0.5588 0.045 Uiso 0.644(4) 1 calc R U P A 1
C10B C 0.1768(10) 0.1181(7) 0.5838(4) 0.0302(18) Uani 0.356(4) 1 d . . P A 2
H10D H 0.0535 0.1188 0.6085 0.045 Uiso 0.356(4) 1 calc R U P A 2
H10E H 0.2200 0.0547 0.5777 0.045 Uiso 0.356(4) 1 calc R U P A 2
H10F H 0.1783 0.1706 0.5315 0.045 Uiso 0.356(4) 1 calc R U P A 2
C11 C 0.4172(4) 0.3912(2) 0.55721(19) 0.0507(8) Uani 1 1 d . . . . .
H11A H 0.3115 0.3909 0.5320 0.076 Uiso 1 1 calc R U . . .
H11B H 0.5200 0.4028 0.5176 0.076 Uiso 1 1 calc R U . . .
H11C H 0.3914 0.4434 0.5794 0.076 Uiso 1 1 calc R U . . .
C12 C 0.7568(3) 0.17252(16) 0.42803(14) 0.0256(5) Uani 1 1 d . . . . .
H12 H 0.842(3) 0.1209(19) 0.4613(15) 0.031(7) Uiso 1 1 d . . . . .
C13 C 0.7894(3) 0.20388(17) 0.34900(14) 0.0271(5) Uani 1 1 d . . . . .
H13 H 0.901(4) 0.175(2) 0.3279(17) 0.045(8) Uiso 1 1 d . . . . .
C14 C 0.6691(3) 0.28715(17) 0.29279(13) 0.0248(5) Uani 1 1 d . . . . .
H14 H 0.638(4) 0.265(2) 0.2517(17) 0.044(8) Uiso 1 1 d . . . . .
C15 C 0.5019(3) 0.31381(17) 0.34131(14) 0.0264(5) Uani 1 1 d . . . . .
H15 H 0.409(3) 0.3610(17) 0.3120(14) 0.024(6) Uiso 1 1 d . . . . .
C16 C 0.4859(3) 0.27581(17) 0.42045(14) 0.0262(5) Uani 1 1 d . . . . .
H16 H 0.375(3) 0.2979(17) 0.4463(14) 0.022(6) Uiso 1 1 d . . . . .
C17 C 0.8990(3) 0.44076(16) 0.29428(13) 0.0220(5) Uani 1 1 d . . . . .
C18 C 0.8810(3) 0.40546(17) 0.37741(13) 0.0252(5) Uani 1 1 d . . . . .
H18 H 0.8010 0.3597 0.4050 0.030 Uiso 1 1 calc R U . . .
C19 C 0.9785(3) 0.43655(18) 0.41992(14) 0.0308(5) Uani 1 1 d . . . . .
H19 H 0.9653 0.4116 0.4763 0.037 Uiso 1 1 calc R U . . .
C20 C 1.0947(3) 0.50353(19) 0.38091(15) 0.0317(6) Uani 1 1 d . . . . .
H20 H 1.1612 0.5244 0.4104 0.038 Uiso 1 1 calc R U . . .
C21 C 1.1139(3) 0.54028(18) 0.29868(14) 0.0291(5) Uani 1 1 d . . . . .
H21 H 1.1927 0.5868 0.2715 0.035 Uiso 1 1 calc R U . . .
C22 C 1.0173(3) 0.50867(17) 0.25657(13) 0.0257(5) Uani 1 1 d . . . . .
H22 H 1.0317 0.5338 0.2002 0.031 Uiso 1 1 calc R U . . .
C23 C 0.6135(3) 0.49643(17) 0.17325(12) 0.0226(5) Uani 1 1 d . . . . .
C24 C 0.4949(3) 0.47370(19) 0.13282(14) 0.0307(5) Uani 1 1 d . . . . .
H24 H 0.5063 0.4082 0.1347 0.037 Uiso 1 1 calc R U . . .
C25 C 0.3615(3) 0.5436(2) 0.09011(14) 0.0356(6) Uani 1 1 d . . . . .
H25 H 0.2828 0.5257 0.0635 0.043 Uiso 1 1 calc R U . . .
C26 C 0.3430(3) 0.6389(2) 0.08629(14) 0.0360(6) Uani 1 1 d . . . . .
H26 H 0.2522 0.6871 0.0566 0.043 Uiso 1 1 calc R U . . .
C27 C 0.4570(3) 0.66473(19) 0.12572(14) 0.0343(6) Uani 1 1 d . . . . .
H27 H 0.4440 0.7304 0.1235 0.041 Uiso 1 1 calc R U . . .
C28 C 0.5909(3) 0.59360(17) 0.16866(13) 0.0262(5) Uani 1 1 d . . . . .
H28 H 0.6686 0.6118 0.1954 0.031 Uiso 1 1 calc R U . . .
C29 C 0.9668(3) 0.36120(16) 0.16186(13) 0.0235(5) Uani 1 1 d . . . . .
C30 C 1.1323(3) 0.30864(17) 0.18856(14) 0.0267(5) Uani 1 1 d . . . . .
H30 H 1.1546 0.2928 0.2423 0.032 Uiso 1 1 calc R U . . .
C31 C 1.2662(3) 0.27857(18) 0.13850(14) 0.0297(5) Uani 1 1 d . . . . .
H31 H 1.3773 0.2416 0.1585 0.036 Uiso 1 1 calc R U . . .
C32 C 1.2381(3) 0.30239(19) 0.06007(15) 0.0347(6) Uani 1 1 d . . . . .
H32 H 1.3294 0.2820 0.0258 0.042 Uiso 1 1 calc R U . . .
C33 C 1.0766(4) 0.3559(2) 0.03159(16) 0.0489(8) Uani 1 1 d . . . . .
H33 H 1.0572 0.3737 -0.0228 0.059 Uiso 1 1 calc R U . . .
C34 C 0.9419(4) 0.3840(2) 0.08223(15) 0.0412(7) Uani 1 1 d . . . . .
H34 H 0.8301 0.4196 0.0620 0.049 Uiso 1 1 calc R U . . .
C35 C 0.1586(7) 0.0674(4) 0.9062(2) 0.1003(19) Uani 1 1 d . . . . .
C36 C 0.3382(5) 0.0251(4) 0.91903(18) 0.0810(14) Uani 1 1 d . . . . .
H36 H 0.4223 0.0596 0.9271 0.097 Uiso 1 1 calc R U . . .
C37 C 0.3864(7) -0.0680(4) 0.9194(2) 0.0849(13) Uani 1 1 d . . . . .
H37 H 0.5088 -0.0966 0.9272 0.102 Uiso 1 1 calc R U . . .
C38 C 0.2707(9) -0.1267(4) 0.9091(2) 0.116(2) Uani 1 1 d . . . . .
H38 H 0.3104 -0.1919 0.9107 0.139 Uiso 1 1 calc R U . . .
C39 C 0.1072(7) -0.0830(4) 0.8973(2) 0.110(2) Uani 1 1 d . . . . .
H39 H 0.0259 -0.1185 0.8886 0.132 Uiso 1 1 calc R U . . .
C40 C 0.0361(5) 0.0149(3) 0.89603(18) 0.0649(10) Uani 1 1 d . . . . .
H40 H -0.0871 0.0419 0.8887 0.078 Uiso 1 1 calc R U . . .
C41 C 0.0928(9) 0.1635(4) 0.9020(2) 0.140(3) Uani 1 1 d . . . . .
H41A H 0.1742 0.1852 0.9270 0.210 Uiso 1 1 calc R U . . .
H41B H -0.0272 0.1658 0.9298 0.210 Uiso 1 1 calc R U . . .
H41C H 0.0852 0.2067 0.8463 0.210 Uiso 1 1 calc R U . . .

loop_
_atom_site_aniso_label
_atom_site_aniso_U_11
_atom_site_aniso_U_22
_atom_site_aniso_U_33
_atom_site_aniso_U_23
_atom_site_aniso_U_13
_atom_site_aniso_U_12
Si1 0.0201(3) 0.0253(3) 0.0170(3) -0.0080(2) 0.0002(2) -0.0040(2)
Mg1 0.0181(4) 0.0272(4) 0.0241(4) -0.0110(3) 0.0047(3) -0.0064(3)
N1 0.0215(10) 0.0475(13) 0.0342(11) -0.0226(10) 0.0019(8) -0.0076(9)
N2 0.0229(10) 0.0311(11) 0.0276(10) -0.0071(9) -0.0004(8) -0.0088(8)
N3 0.0184(9) 0.0371(11) 0.0232(10) -0.0114(9) 0.0017(8) -0.0072(8)
N4 0.0328(12) 0.0389(12) 0.0433(13) -0.0251(11) 0.0065(10) -0.0050(10)
N5 0.0241(10) 0.0246(10) 0.0247(10) -0.0078(8) 0.0059(8) -0.0032(8)
C1 0.0227(13) 0.0615(18) 0.0316(13) -0.0125(13) -0.0013(10) -0.0153(12)
C2 0.0264(13) 0.0360(14) 0.0373(14) -0.0022(11) -0.0055(11) -0.0050(11)
C3 0.0320(13) 0.0328(13) 0.0279(12) -0.0033(10) 0.0008(10) -0.0145(11)
C4A 0.0228(18) 0.031(2) 0.0280(19) -0.0106(16) 0.0029(14) -0.0123(15)
C5A 0.0218(18) 0.041(2) 0.028(2) -0.0192(18) 0.0067(15) -0.0117(16)
C4B 0.021(3) 0.042(4) 0.021(3) -0.009(3) 0.001(3) -0.012(3)
C5B 0.016(3) 0.034(4) 0.026(3) -0.013(3) 0.003(3) -0.004(3)
C6 0.0338(14) 0.0467(16) 0.0384(15) -0.0258(13) 0.0059(11) 0.0019(12)
C7 0.0384(16) 0.065(2) 0.074(2) -0.0539(19) 0.0045(15) -0.0114(15)
C8 0.0288(14) 0.079(2) 0.0575(19) -0.0502(18) -0.0013(13) -0.0056(14)
C9 0.0391(15) 0.0276(13) 0.0405(15) -0.0126(11) -0.0007(12) -0.0057(11)
C10A 0.023(2) 0.036(3) 0.028(2) -0.011(2) 0.0036(15) -0.0055(19)
C10B 0.020(4) 0.047(5) 0.030(4) -0.016(4) -0.001(3) -0.015(4)
C11 0.0561(19) 0.0329(15) 0.064(2) -0.0259(15) 0.0165(16) -0.0070(13)
C12 0.0231(12) 0.0185(11) 0.0304(12) -0.0058(10) 0.0032(10) -0.0017(9)
C13 0.0263(12) 0.0221(12) 0.0283(12) -0.0078(10) 0.0086(10) -0.0032(9)
C14 0.0259(12) 0.0271(12) 0.0216(11) -0.0094(10) 0.0026(9) -0.0062(9)
C15 0.0190(11) 0.0258(12) 0.0309(13) -0.0077(10) 0.0023(10) -0.0034(9)
C16 0.0215(12) 0.0247(12) 0.0313(13) -0.0111(10) 0.0077(10) -0.0055(9)
C17 0.0182(11) 0.0256(11) 0.0215(11) -0.0099(9) -0.0008(8) 0.0008(9)
C18 0.0235(12) 0.0295(12) 0.0215(11) -0.0097(10) 0.0002(9) -0.0016(9)
C19 0.0303(13) 0.0410(14) 0.0202(11) -0.0121(11) -0.0044(10) 0.0004(11)
C20 0.0251(12) 0.0425(15) 0.0329(13) -0.0198(12) -0.0083(10) -0.0006(11)
C21 0.0239(12) 0.0343(13) 0.0332(13) -0.0162(11) -0.0010(10) -0.0061(10)
C22 0.0242(12) 0.0310(13) 0.0221(11) -0.0099(10) -0.0009(9) -0.0042(10)
C23 0.0200(11) 0.0301(12) 0.0154(10) -0.0061(9) 0.0020(8) -0.0049(9)
C24 0.0273(12) 0.0391(14) 0.0286(12) -0.0140(11) -0.0041(10) -0.0062(10)
C25 0.0248(13) 0.0557(17) 0.0257(13) -0.0133(12) -0.0048(10) -0.0054(12)
C26 0.0247(13) 0.0508(17) 0.0209(12) -0.0049(11) -0.0016(10) 0.0047(11)
C27 0.0359(14) 0.0326(14) 0.0268(13) -0.0069(11) 0.0022(11) 0.0016(11)
C28 0.0247(12) 0.0326(13) 0.0202(11) -0.0093(10) -0.0002(9) -0.0033(10)
C29 0.0229(11) 0.0277(12) 0.0211(11) -0.0096(9) 0.0007(9) -0.0063(9)
C30 0.0284(12) 0.0300(12) 0.0227(11) -0.0113(10) -0.0010(9) -0.0034(10)
C31 0.0246(12) 0.0322(13) 0.0312(13) -0.0119(11) -0.0010(10) -0.0018(10)
C32 0.0311(13) 0.0422(15) 0.0314(13) -0.0184(12) 0.0077(11) -0.0034(11)
C33 0.0411(16) 0.080(2) 0.0237(13) -0.0241(14) -0.0027(12) 0.0072(15)
C34 0.0291(14) 0.0659(19) 0.0253(13) -0.0185(13) -0.0044(11) 0.0060(13)
C35 0.110(4) 0.112(4) 0.0270(18) 0.001(2) 0.017(2) 0.034(3)
C36 0.061(2) 0.119(4) 0.0264(16) -0.0036(19) 0.0013(15) 0.023(2)
C37 0.089(3) 0.103(4) 0.043(2) -0.012(2) 0.010(2) -0.009(3)
C38 0.156(5) 0.081(3) 0.047(2) 0.009(2) 0.035(3) 0.032(4)
C39 0.091(3) 0.146(5) 0.0263(18) 0.012(2) 0.0069(19) 0.038(3)
C40 0.050(2) 0.096(3) 0.0293(16) -0.0038(17) 0.0021(15) -0.008(2)
C41 0.192(6) 0.135(5) 0.037(2) -0.019(3) 0.024(3) 0.057(4)

loop_
_atom_type_symbol
_atom_type_description
_atom_type_scat_dispersion_real
_atom_type_scat_dispersion_imag
_atom_type_scat_source
C C 0.0033 0.0016 'International Tables Vol C Tables 4.2.6.8 and 6.1.1.4'
H H 0.0000 0.0000 'International Tables Vol C Tables 4.2.6.8 and 6.1.1.4'
N N 0.0061 0.0033 'International Tables Vol C Tables 4.2.6.8 and 6.1.1.4'
Mg Mg 0.0486 0.0363 'International Tables Vol C Tables 4.2.6.8 and 6.1.1.4'
Si Si 0.0817 0.0704 'International Tables Vol C Tables 4.2.6.8 and 6.1.1.4'

loop_
_geom_angle_atom_site_label_1
_geom_angle_atom_site_label_2
_geom_angle_atom_site_label_3
_geom_angle
C17 Si1 C23 110.71(10)
C17 Si1 C29 106.47(10)
C23 Si1 C29 108.88(10)
C17 Si1 C14 113.22(10)
C23 Si1 C14 108.01(10)
C29 Si1 C14 109.47(10)
N1 Mg1 N5 135.12(9)
N1 Mg1 N3 111.38(8)
N5 Mg1 N3 113.44(8)
N1 Mg1 N2 79.33(8)
N5 Mg1 N2 109.08(8)
N3 Mg1 N2 81.71(7)
N1 Mg1 N4 79.35(9)
N5 Mg1 N4 106.06(8)
N3 Mg1 N4 80.12(8)
N2 Mg1 N4 144.53(8)
N1 Mg1 C4B 84.91(15)
N5 Mg1 C4B 138.69(15)
N3 Mg1 C4B 30.14(14)
N2 Mg1 C4B 61.51(15)
N4 Mg1 C4B 88.63(16)
N1 Mg1 C5A 85.40(10)
N5 Mg1 C5A 136.51(10)
N3 Mg1 C5A 29.88(9)
N2 Mg1 C5A 90.80(10)
N4 Mg1 C5A 59.50(9)
C1 N1 C8 113.6(2)
C1 N1 Mg1 119.46(17)
C8 N1 Mg1 119.29(18)
C9 N2 C2 108.34(19)
C9 N2 C3 109.80(19)
C2 N2 C3 111.03(19)
C9 N2 Mg1 121.12(15)
C2 N2 Mg1 102.67(14)
C3 N2 Mg1 103.56(14)
C4B N3 C10B 118.8(5)
C5A N3 C10A 113.7(3)
C5A N3 C4A 109.0(2)
C10A N3 C4A 106.0(3)
C4B N3 C5B 107.2(4)
C10B N3 C5B 104.7(5)
C4B N3 Mg1 99.2(3)
C10B N3 Mg1 120.6(3)
C5A N3 Mg1 101.12(17)
C10A N3 Mg1 120.40(19)
C4A N3 Mg1 106.06(16)
C5B N3 Mg1 105.2(2)
C11 N4 C6 110.3(2)
C11 N4 C7 108.2(2)
C6 N4 C7 111.6(2)
C11 N4 Mg1 119.59(17)
C6 N4 Mg1 105.02(15)
C7 N4 Mg1 101.81(15)
C12 N5 C16 111.79(19)
C12 N5 Mg1 125.63(16)
C16 N5 Mg1 122.53(15)
N1 C1 C2 108.7(2)
N1 C1 H1A 110.0
C2 C1 H1A 110.0
N1 C1 H1B 110.0
C2 C1 H1B 110.0
H1A C1 H1B 108.3
N2 C2 C1 112.3(2)
N2 C2 H2A 109.1
C1 C2 H2A 109.1
N2 C2 H2B 109.1
C1 C2 H2B 109.1
H2A C2 H2B 107.9
C4A C3 N2 111.1(2)
N2 C3 C4B 113.8(3)
C4A C3 H3A 109.4
N2 C3 H3A 109.4
C4A C3 H3B 109.4
N2 C3 H3B 109.4
H3A C3 H3B 108.0
N2 C3 H3C 108.8
C4B C3 H3C 108.8
N2 C3 H3D 108.8
C4B C3 H3D 108.8
H3C C3 H3D 107.7
C3 C4A N3 112.4(2)
C3 C4A H4A 109.1
N3 C4A H4A 109.1
C3 C4A H4B 109.1
N3 C4A H4B 109.1
H4A C4A H4B 107.9
N3 C5A C6 109.2(3)
N3 C5A Mg1 49.00(13)
C6 C5A Mg1 80.97(16)
N3 C5A H5A 109.8
C6 C5A H5A 109.8
Mg1 C5A H5A 83.7
N3 C5A H5B 109.8
C6 C5A H5B 109.8
Mg1 C5A H5B 158.8
H5A C5A H5B 108.3
N3 C4B C3 108.8(4)
N3 C4B Mg1 50.7(2)
C3 C4B Mg1 80.7(2)
N3 C4B H4C 109.9
C3 C4B H4C 109.9
Mg1 C4B H4C 160.6
N3 C4B H4D 109.9
C3 C4B H4D 109.9
Mg1 C4B H4D 81.7
H4C C4B H4D 108.3
C6 C5B N3 113.7(4)
C6 C5B H5C 108.8
N3 C5B H5C 108.8
C6 C5B H5D 108.8
N3 C5B H5D 108.8
H5C C5B H5D 107.7
C5B C6 N4 110.6(3)
N4 C6 C5A 114.2(2)
N4 C6 H6A 108.7
C5A C6 H6A 108.7
N4 C6 H6B 108.7
C5A C6 H6B 108.7
H6A C6 H6B 107.6
C5B C6 H6C 109.5
N4 C6 H6C 109.5
C5B C6 H6D 109.5
N4 C6 H6D 109.5
H6C C6 H6D 108.1
N4 C7 C8 112.5(2)
N4 C7 H7A 109.1
C8 C7 H7A 109.1
N4 C7 H7B 109.1
C8 C7 H7B 109.1
H7A C7 H7B 107.8
N1 C8 C7 108.3(2)
N1 C8 H8A 110.0
C7 C8 H8A 110.0
N1 C8 H8B 110.0
C7 C8 H8B 110.0
H8A C8 H8B 108.4
N2 C9 H9A 109.5
N2 C9 H9B 109.5
H9A C9 H9B 109.5
N2 C9 H9C 109.5
H9A C9 H9C 109.5
H9B C9 H9C 109.5
N3 C10A H10A 109.5
N3 C10A H10B 109.5
H10A C10A H10B 109.5
N3 C10A H10C 109.5
H10A C10A H10C 109.5
H10B C10A H10C 109.5
N3 C10B H10D 109.5
N3 C10B H10E 109.5
H10D C10B H10E 109.5
N3 C10B H10F 109.5
H10D C10B H10F 109.5
H10E C10B H10F 109.5
N4 C11 H11A 109.5
N4 C11 H11B 109.5
H11A C11 H11B 109.5
N4 C11 H11C 109.5
H11A C11 H11C 109.5
H11B C11 H11C 109.5
C13 C12 N5 126.9(2)
C13 C12 H12 119.4(15)
N5 C12 H12 113.8(15)
C12 C13 C14 123.0(2)
C12 C13 H13 117.6(17)
C14 C13 H13 119.2(17)
C13 C14 C15 107.66(19)
C13 C14 Si1 113.47(16)
C15 C14 Si1 112.58(16)
C13 C14 H14 108.9(16)
C15 C14 H14 111.2(16)
Si1 C14 H14 103.0(16)
C16 C15 C14 122.6(2)
C16 C15 H15 121.4(14)
C14 C15 H15 116.0(14)
C15 C16 N5 127.4(2)
C15 C16 H16 116.7(14)
N5 C16 H16 115.9(14)
C22 C17 C18 117.3(2)
C22 C17 Si1 118.89(16)
C18 C17 Si1 123.66(17)
C19 C18 C17 120.8(2)
C19 C18 H18 119.6
C17 C18 H18 119.6
C20 C19 C18 120.5(2)
C20 C19 H19 119.7
C18 C19 H19 119.7
C19 C20 C21 119.9(2)
C19 C20 H20 120.1
C21 C20 H20 120.1
C22 C21 C20 119.4(2)
C22 C21 H21 120.3
C20 C21 H21 120.3
C21 C22 C17 122.1(2)
C21 C22 H22 119.0
C17 C22 H22 119.0
C28 C23 C24 116.7(2)
C28 C23 Si1 124.05(17)
C24 C23 Si1 119.25(18)
C25 C24 C23 122.1(2)
C25 C24 H24 118.9
C23 C24 H24 118.9
C26 C25 C24 119.9(2)
C26 C25 H25 120.1
C24 C25 H25 120.1
C25 C26 C27 120.0(2)
C25 C26 H26 120.0
C27 C26 H26 120.0
C26 C27 C28 119.6(2)
C26 C27 H27 120.2
C28 C27 H27 120.2
C23 C28 C27 121.7(2)
C23 C28 H28 119.1
C27 C28 H28 119.1
C30 C29 C34 117.0(2)
C30 C29 Si1 120.45(16)
C34 C29 Si1 122.57(18)
C29 C30 C31 121.7(2)
C29 C30 H30 119.2
C31 C30 H30 119.2
C32 C31 C30 120.1(2)
C32 C31 H31 119.9
C30 C31 H31 119.9
C31 C32 C33 119.5(2)
C31 C32 H32 120.2
C33 C32 H32 120.2
C32 C33 C34 120.1(2)
C32 C33 H33 119.9
C34 C33 H33 119.9
C33 C34 C29 121.6(2)
C33 C34 H34 119.2
C29 C34 H34 119.2
C40 C35 C41 116.7(5)
C40 C35 C36 120.9(5)
C41 C35 C36 122.4(7)
C37 C36 C35 116.6(5)
C37 C36 H36 121.7
C35 C36 H36 121.7
C36 C37 C38 126.3(5)
C36 C37 H37 116.9
C38 C37 H37 116.9
C39 C38 C37 113.8(6)
C39 C38 H38 123.1
C37 C38 H38 123.1
C38 C39 C40 126.2(6)
C38 C39 H39 116.9
C40 C39 H39 116.9
C35 C40 C39 116.3(4)
C35 C40 H40 121.9
C39 C40 H40 121.9
C35 C41 H41A 109.5
C35 C41 H41B 109.5
H41A C41 H41B 109.5
C35 C41 H41C 109.5
H41A C41 H41C 109.5
H41B C41 H41C 109.5

loop_
_geom_bond_atom_site_label_1
_geom_bond_atom_site_label_2
_geom_bond_distance
Si1 C17 1.875(2)
Si1 C23 1.875(2)
Si1 C29 1.884(2)
Si1 C14 1.891(2)
Mg1 N1 1.993(2)
Mg1 N5 2.022(2)
Mg1 N3 2.1862(19)
Mg1 N2 2.284(2)
Mg1 N4 2.293(2)
Mg1 C4B 2.789(6)
Mg1 C5A 2.842(4)
N1 C1 1.424(3)
N1 C8 1.427(3)
N2 C9 1.473(3)
N2 C2 1.483(3)
N2 C3 1.487(3)
N3 C4B 1.419(7)
N3 C10B 1.431(7)
N3 C5A 1.443(4)
N3 C10A 1.463(4)
N3 C4A 1.556(4)
N3 C5B 1.611(7)
N4 C11 1.471(4)
N4 C6 1.483(3)
N4 C7 1.485(4)
N5 C12 1.391(3)
N5 C16 1.392(3)
C1 C2 1.507(4)
C1 H1A 0.9900
C1 H1B 0.9900
C2 H2A 0.9900
C2 H2B 0.9900
C3 C4A 1.451(4)
C3 C4B 1.651(7)
C3 H3A 0.9900
C3 H3B 0.9900
C3 H3C 0.9900
C3 H3D 0.9900
C4A H4A 0.9900
C4A H4B 0.9900
C5A C6 1.604(5)
C5A H5A 0.9900
C5A H5B 0.9900
C4B H4C 0.9900
C4B H4D 0.9900
C5B C6 1.354(7)
C5B H5C 0.9900
C5B H5D 0.9900
C6 H6A 0.9900
C6 H6B 0.9900
C6 H6C 0.9900
C6 H6D 0.9900
C7 C8 1.501(5)
C7 H7A 0.9900
C7 H7B 0.9900
C8 H8A 0.9900
C8 H8B 0.9900
C9 H9A 0.9800
C9 H9B 0.9800
C9 H9C 0.9800
C10A H10A 0.9800
C10A H10B 0.9800
C10A H10C 0.9800
C10B H10D 0.9800
C10B H10E 0.9800
C10B H10F 0.9800
C11 H11A 0.9800
C11 H11B 0.9800
C11 H11C 0.9800
C12 C13 1.340(3)
C12 H12 0.97(3)
C13 C14 1.513(3)
C13 H13 0.97(3)
C14 C15 1.518(3)
C14 H14 0.99(3)
C15 C16 1.335(3)
C15 H15 0.95(2)
C16 H16 0.97(2)
C17 C22 1.399(3)
C17 C18 1.402(3)
C18 C19 1.388(3)
C18 H18 0.9500
C19 C20 1.382(4)
C19 H19 0.9500
C20 C21 1.387(3)
C20 H20 0.9500
C21 C22 1.383(3)
C21 H21 0.9500
C22 H22 0.9500
C23 C28 1.396(3)
C23 C24 1.400(3)
C24 C25 1.385(3)
C24 H24 0.9500
C25 C26 1.376(4)
C25 H25 0.9500
C26 C27 1.387(4)
C26 H26 0.9500
C27 C28 1.396(3)
C27 H27 0.9500
C28 H28 0.9500
C29 C30 1.389(3)
C29 C34 1.393(3)
C30 C31 1.392(3)
C30 H30 0.9500
C31 C32 1.376(3)
C31 H31 0.9500
C32 C33 1.376(4)
C32 H32 0.9500
C33 C34 1.391(4)
C33 H33 0.9500
C34 H34 0.9500
C35 C40 1.396(7)
C35 C41 1.398(7)
C35 C36 1.399(6)
C36 C37 1.362(6)
C36 H36 0.9500
C37 C38 1.428(8)
C37 H37 0.9500
C38 C39 1.290(6)
C38 H38 0.9500
C39 C40 1.446(7)
C39 H39 0.9500
C40 H40 0.9500
C41 H41A 0.9800
C41 H41B 0.9800
C41 H41C 0.9800

loop_
_geom_torsion_atom_site_label_1
_geom_torsion_atom_site_label_2
_geom_torsion_atom_site_label_3
_geom_torsion_atom_site_label_4
_geom_torsion
C8 N1 C1 C2 174.5(2)
Mg1 N1 C1 C2 25.2(3)
C9 N2 C2 C1 170.8(2)
C3 N2 C2 C1 -68.5(3)
Mg1 N2 C2 C1 41.6(2)
N1 C1 C2 N2 -45.8(3)
C9 N2 C3 C4A -84.4(3)
C2 N2 C3 C4A 155.8(2)
Mg1 N2 C3 C4A 46.2(2)
C9 N2 C3 C4B -137.4(3)
C2 N2 C3 C4B 102.9(3)
Mg1 N2 C3 C4B -6.7(3)
N2 C3 C4A N3 -58.3(3)
C4B C3 C4A N3 45.4(3)
C4B N3 C4A C3 -53.0(4)
C10B N3 C4A C3 153.8(4)
C5A N3 C4A C3 -72.2(3)
C10A N3 C4A C3 165.0(3)
C5B N3 C4A C3 -114.7(5)
Mg1 N3 C4A C3 36.0(3)
C4B N3 C5A C6 152.8(4)
C10B N3 C5A C6 -105.2(6)
C10A N3 C5A C6 -72.1(3)
C4A N3 C5A C6 169.9(2)
C5B N3 C5A C6 -42.1(3)
Mg1 N3 C5A C6 58.4(3)
C4B N3 C5A Mg1 94.3(3)
C10B N3 C5A Mg1 -163.6(6)
C10A N3 C5A Mg1 -130.5(3)
C4A N3 C5A Mg1 111.4(2)
C5B N3 C5A Mg1 -100.5(3)
C10B N3 C4B C3 72.6(6)
C5A N3 C4B C3 -157.7(5)
C10A N3 C4B C3 109.6(5)
C4A N3 C4B C3 43.3(3)
C5B N3 C4B C3 -169.2(4)
Mg1 N3 C4B C3 -60.0(4)
C10B N3 C4B Mg1 132.7(5)
C5A N3 C4B Mg1 -97.7(2)
C10A N3 C4B Mg1 169.6(6)
C4A N3 C4B Mg1 103.3(3)
C5B N3 C4B Mg1 -109.1(3)
C4A C3 C4B N3 -49.7(3)
N2 C3 C4B N3 48.2(5)
C4A C3 C4B Mg1 -92.5(3)
N2 C3 C4B Mg1 5.4(2)
C4B N3 C5B C6 68.4(5)
C10B N3 C5B C6 -164.5(5)
C5A N3 C5B C6 54.9(4)
C10A N3 C5B C6 -153.9(5)
C4A N3 C5B C6 114.4(5)
Mg1 N3 C5B C6 -36.4(5)
N3 C5B C6 N4 58.4(5)
N3 C5B C6 C5A -46.3(3)
C11 N4 C6 C5B 82.8(4)
C7 N4 C6 C5B -156.8(4)
Mg1 N4 C6 C5B -47.3(4)
C11 N4 C6 C5A 136.2(3)
C7 N4 C6 C5A -103.5(3)
Mg1 N4 C6 C5A 6.0(3)
N3 C5A C6 C5B 51.5(4)
Mg1 C5A C6 C5B 92.2(4)
N3 C5A C6 N4 -45.4(3)
Mg1 C5A C6 N4 -4.8(2)
C11 N4 C7 C8 -169.7(2)
C6 N4 C7 C8 68.7(3)
Mg1 N4 C7 C8 -42.8(2)
C1 N1 C8 C7 -175.3(2)
Mg1 N1 C8 C7 -25.9(3)
N4 C7 C8 N1 47.4(3)
C16 N5 C12 C13 3.7(3)
Mg1 N5 C12 C13 -178.78(19)
N5 C12 C13 C14 2.9(4)
C12 C13 C14 C15 -8.2(3)
C12 C13 C14 Si1 117.0(2)
C17 Si1 C14 C13 -51.88(19)
C23 Si1 C14 C13 -174.85(16)
C29 Si1 C14 C13 66.74(18)
C17 Si1 C14 C15 70.71(19)
C23 Si1 C14 C15 -52.26(19)
C29 Si1 C14 C15 -170.67(16)
C13 C14 C15 C16 7.9(3)
Si1 C14 C15 C16 -117.9(2)
C14 C15 C16 N5 -2.2(4)
C12 N5 C16 C15 -4.1(3)
Mg1 N5 C16 C15 178.3(2)
C23 Si1 C17 C22 -70.27(19)
C29 Si1 C17 C22 47.9(2)
C14 Si1 C17 C22 168.27(17)
C23 Si1 C17 C18 113.71(19)
C29 Si1 C17 C18 -128.10(19)
C14 Si1 C17 C18 -7.8(2)
C22 C17 C18 C19 -0.6(3)
Si1 C17 C18 C19 175.51(17)
C17 C18 C19 C20 0.4(4)
C18 C19 C20 C21 0.2(4)
C19 C20 C21 C22 -0.6(4)
C20 C21 C22 C17 0.4(4)
C18 C17 C22 C21 0.2(3)
Si1 C17 C22 C21 -176.10(18)
C17 Si1 C23 C28 7.7(2)
C29 Si1 C23 C28 -109.07(19)
C14 Si1 C23 C28 132.14(19)
C17 Si1 C23 C24 -170.13(17)
C29 Si1 C23 C24 73.2(2)
C14 Si1 C23 C24 -45.6(2)
C28 C23 C24 C25 0.1(3)
Si1 C23 C24 C25 178.05(19)
C23 C24 C25 C26 0.3(4)
C24 C25 C26 C27 -0.5(4)
C25 C26 C27 C28 0.5(4)
C24 C23 C28 C27 -0.2(3)
Si1 C23 C28 C27 -178.01(18)
C26 C27 C28 C23 -0.1(3)
C17 Si1 C29 C30 43.4(2)
C23 Si1 C29 C30 162.78(18)
C14 Si1 C29 C30 -79.3(2)
C17 Si1 C29 C34 -138.1(2)
C23 Si1 C29 C34 -18.7(2)
C14 Si1 C29 C34 99.2(2)
C34 C29 C30 C31 -1.1(4)
Si1 C29 C30 C31 177.57(18)
C29 C30 C31 C32 1.3(4)
C30 C31 C32 C33 -0.1(4)
C31 C32 C33 C34 -1.2(5)
C32 C33 C34 C29 1.5(5)
C30 C29 C34 C33 -0.3(4)
Si1 C29 C34 C33 -178.9(2)
C40 C35 C36 C37 1.3(5)
C41 C35 C36 C37 -178.1(4)
C35 C36 C37 C38 -1.0(6)
C36 C37 C38 C39 1.2(6)
C37 C38 C39 C40 -1.7(6)
C41 C35 C40 C39 177.6(3)
C36 C35 C40 C39 -1.8(5)
C38 C39 C40 C35 2.1(5)
